data_2204518
loop_
_publ_author_name
'Howard A. Shallard-Brown'
'Christopher C. Harding'
'David J. Watkin'
'Raquel Soengas'
'Ulla P. Skytte'
'George W. J. Fleet'

_publ_section_title 2,3:5,6-Di-<i>O</i>-isopropylidene-2-<i>C</i>-hydroxymethyl-<small>D</small>-talono-1,4-lactone
_journal_issue 11
_journal_name_full 'Acta Crystallographica Section E'
_journal_page_first o2163
_journal_page_last o2164
_journal_paper_doi 10.1107/S160053680402700X
_journal_volume 60
_journal_year 2004
_chemical_formula_moiety 'C13 H20 O7'
_chemical_formula_sum 'C13 H20 O7'
_chemical_formula_weight 288.30
_space_group_IT_number 19
_symmetry_cell_setting orthorhombic
_symmetry_space_group_name_Hall 'P 2ac 2ab'
_symmetry_space_group_name_H-M 'P 21 21 21'
_atom_sites_solution_hydrogens geom
_atom_sites_solution_primary direct
_audit_creation_method CRYSTALS_ver_12.39
_cell_angle_alpha 90
_cell_angle_beta 90
_cell_angle_gamma 90
_cell_formula_units_Z 4
_cell_length_a 7.8609(3)
_cell_length_b 10.7470(4)
_cell_length_c 16.5516(6)
_cell_measurement_reflns_used 1577
_cell_measurement_temperature 190
_cell_measurement_theta_max 27
_cell_measurement_theta_min 5
_cell_volume 1398.30(9)
_computing_cell_refinement DENZO/SCALEPACK
_computing_data_collection 'COLLECT (Nonius BV, 1997)'
_computing_data_reduction 'DENZO/SCALEPACK (Otwinowski & Minor, 1996)'
_computing_molecular_graphics 'CAMERON (Watkin et al., 1996)'
_computing_publication_material CRYSTALS
_computing_structure_refinement 'CRYSTALS (Betteridge et al., 2003)'
_computing_structure_solution 'SIR92 (Altomare et al., 1994)'
_diffrn_ambient_temperature 190
_diffrn_measured_fraction_theta_full 0.989
_diffrn_measured_fraction_theta_max 0.972
_diffrn_measurement_device_type 'Nonius KappaCCD'
_diffrn_measurement_method \w
_diffrn_radiation_monochromator graphite
_diffrn_radiation_type MoK\a
_diffrn_radiation_wavelength 0.71073
_diffrn_reflns_av_R_equivalents 0.013
_diffrn_reflns_limit_h_max 10
_diffrn_reflns_limit_h_min -10
_diffrn_reflns_limit_k_max 13
_diffrn_reflns_limit_k_min -13
_diffrn_reflns_limit_l_max 21
_diffrn_reflns_limit_l_min -21
_diffrn_reflns_number 2981
_diffrn_reflns_theta_full 26.104
_diffrn_reflns_theta_max 27.478
_diffrn_reflns_theta_min 5.187
_diffrn_standards_number 0
_exptl_absorpt_coefficient_mu 0.111
_exptl_absorpt_correction_T_max 0.98
_exptl_absorpt_correction_T_min 0.97
_exptl_absorpt_correction_type multi-scan
_exptl_absorpt_process_details '(DENZO/SCALEPACK; Otwinowski & Minor, 1996)'
_exptl_crystal_colour colourless
_exptl_crystal_density_diffrn 1.369
_exptl_crystal_density_meas ?
_exptl_crystal_description plate
_exptl_crystal_F_000 616
_exptl_crystal_size_max 0.65
_exptl_crystal_size_mid 0.25
_exptl_crystal_size_min 0.15
_refine_diff_density_max 0.26
_refine_diff_density_min -0.23
_refine_ls_extinction_method None
_refine_ls_goodness_of_fit_ref 0.9219
_refine_ls_hydrogen_treatment constr
_refine_ls_matrix_type full
_refine_ls_number_parameters 181
_refine_ls_number_reflns 1803
_refine_ls_number_restraints 0
_refine_ls_R_factor_all 0.0419
_refine_ls_R_factor_gt 0.0333
_refine_ls_shift/su_max 0.000174
_refine_ls_structure_factor_coef Fsqd
_refine_ls_weighting_details 'w = 1/[\s^2^(F)+0.028 +0.385P], where P = [max(F~o~^2^,0)+2F~c~^2^]/3'
_refine_ls_weighting_scheme calc
_refine_ls_wR_factor_all 0.0735
_refine_ls_wR_factor_gt 0.0698
_refine_ls_wR_factor_ref 0.0735
_reflns_number_gt 1544
_reflns_number_total 1804
_reflns_threshold_expression I>2\s(I)
_cod_data_source_file hg6094.cif
_cod_data_source_block 1
_cod_database_code 2204518
_cod_database_fobs_code 2204518

loop_
_symmetry_equiv_pos_as_xyz
x,y,z
x+1/2,-y+1/2,-z
-x,y+1/2,-z+1/2
-x+1/2,-y,z+1/2

loop_
_atom_site_label
_atom_site_fract_x
_atom_site_fract_y
_atom_site_fract_z
_atom_site_U_iso_or_equiv
_atom_site_adp_type
_atom_site_occupancy
_atom_site_type_symbol
C1 0.5577(2) 0.41009(18) 0.13539(11) 0.0255 Uani 1.0000 C
C2 0.4493(2) 0.46106(17) 0.20459(10) 0.0242 Uani 1.0000 C
C3 0.4697(3) 0.36718(17) 0.27347(11) 0.0257 Uani 1.0000 C
C4 0.5906(2) 0.41013(19) 0.33943(11) 0.0277 Uani 1.0000 C
O5 0.75307(17) 0.43700(13) 0.30500(8) 0.0319 Uani 1.0000 O
C6 0.8851(3) 0.37695(19) 0.35196(11) 0.0297 Uani 1.0000 C
O7 0.80175(19) 0.34335(14) 0.42604(8) 0.0336 Uani 1.0000 O
C8 0.6298(3) 0.3145(2) 0.40505(12) 0.0314 Uani 1.0000 C
C9 0.9493(3) 0.2631(2) 0.30810(13) 0.0378 Uani 1.0000 C
C10 1.0224(3) 0.4706(2) 0.36946(15) 0.0418 Uani 1.0000 C
O11 0.53763(19) 0.25469(12) 0.23691(8) 0.0303 Uani 1.0000 O
C12 0.5999(3) 0.27713(18) 0.16246(12) 0.0300 Uani 1.0000 C
O13 0.6742(2) 0.19899(14) 0.12498(9) 0.0466 Uani 1.0000 O
O14 0.28029(17) 0.46392(13) 0.17367(7) 0.0326 Uani 1.0000 O
C15 0.2752(2) 0.41027(19) 0.09403(11) 0.0281 Uani 1.0000 C
O16 0.44814(17) 0.40904(13) 0.06706(7) 0.0283 Uani 1.0000 O
C17 0.1748(3) 0.4956(2) 0.03974(12) 0.0334 Uani 1.0000 C
C18 0.2023(3) 0.2800(2) 0.09667(14) 0.0412 Uani 1.0000 C
C19 0.7181(3) 0.4807(2) 0.11313(13) 0.0328 Uani 1.0000 C
O20 0.6840(2) 0.60645(13) 0.09396(8) 0.0384 Uani 1.0000 O
H21 0.4815 0.5438 0.2213 0.0277 Uiso 1.0000 H
H31 0.3573 0.3459 0.2967 0.0300 Uiso 1.0000 H
H41 0.5457 0.4871 0.3628 0.0331 Uiso 1.0000 H
H81 0.5588 0.3269 0.4530 0.0368 Uiso 1.0000 H
H82 0.6180 0.2274 0.3840 0.0363 Uiso 1.0000 H
H91 1.0395 0.2233 0.3412 0.0452 Uiso 1.0000 H
H92 0.8567 0.2039 0.2983 0.0454 Uiso 1.0000 H
H93 0.9972 0.2931 0.2570 0.0453 Uiso 1.0000 H
H101 1.1156 0.4318 0.4015 0.0496 Uiso 1.0000 H
H102 0.9762 0.5389 0.4013 0.0491 Uiso 1.0000 H
H103 1.0713 0.5046 0.3186 0.0498 Uiso 1.0000 H
H171 0.1653 0.4613 -0.0154 0.0402 Uiso 1.0000 H
H172 0.0586 0.5091 0.0606 0.0408 Uiso 1.0000 H
H173 0.2317 0.5765 0.0361 0.0403 Uiso 1.0000 H
H181 0.2114 0.2441 0.0426 0.0484 Uiso 1.0000 H
H182 0.2692 0.2298 0.1368 0.0481 Uiso 1.0000 H
H183 0.0817 0.2850 0.1126 0.0487 Uiso 1.0000 H
H191 0.7955 0.4778 0.1597 0.0391 Uiso 1.0000 H
H192 0.7723 0.4376 0.0670 0.0387 Uiso 1.0000 H
H1 0.6637 0.6131 0.0465 0.0686 Uiso 1.0000 H

loop_
_atom_site_aniso_label
_atom_site_aniso_U_11
_atom_site_aniso_U_22
_atom_site_aniso_U_33
_atom_site_aniso_U_12
_atom_site_aniso_U_13
_atom_site_aniso_U_23
C1 0.0251(9) 0.0275(9) 0.0238(9) 0.0017(9) -0.0013(8) -0.0007(8)
C2 0.0233(8) 0.0238(9) 0.0255(9) 0.0010(9) -0.0021(8) -0.0022(7)
C3 0.0285(10) 0.0236(9) 0.0251(9) 0.0004(9) 0.0010(9) -0.0017(8)
C4 0.0299(10) 0.0282(10) 0.0251(9) 0.0027(9) 0.0011(8) -0.0016(8)
O5 0.0283(7) 0.0376(7) 0.0299(7) -0.0010(7) -0.0018(6) 0.0059(6)
C6 0.0309(10) 0.0329(10) 0.0253(9) 0.0018(9) -0.0029(9) 0.0016(8)
O7 0.0343(7) 0.0415(8) 0.0251(7) 0.0004(7) -0.0028(6) 0.0004(6)
C8 0.0330(10) 0.0368(11) 0.0245(9) 0.0003(10) -0.0001(9) 0.0021(8)
C9 0.0371(11) 0.0395(11) 0.0369(11) 0.0040(11) 0.0016(10) -0.0038(10)
C10 0.0356(11) 0.0445(13) 0.0454(12) -0.0052(11) -0.0084(11) -0.0009(11)
O11 0.0413(8) 0.0213(6) 0.0283(7) 0.0003(7) -0.0001(7) -0.0008(5)
C12 0.0335(10) 0.0277(10) 0.0287(10) 0.0040(9) -0.0033(9) -0.0027(8)
O13 0.0621(11) 0.0401(8) 0.0377(8) 0.0207(9) 0.0012(8) -0.0096(7)
O14 0.0256(7) 0.0462(8) 0.0261(7) 0.0081(7) -0.0024(6) -0.0065(6)
C15 0.0269(9) 0.0332(10) 0.0242(9) -0.0022(10) 0.0008(8) -0.0018(8)
O16 0.0257(6) 0.0370(7) 0.0223(6) 0.0012(7) 0.0000(5) -0.0014(6)
C17 0.0279(10) 0.0426(12) 0.0297(10) -0.0003(10) -0.0045(9) 0.0004(9)
C18 0.0431(13) 0.0412(12) 0.0394(11) -0.0087(12) 0.0015(11) 0.0017(10)
C19 0.0264(10) 0.0397(11) 0.0322(10) -0.0026(10) -0.0007(9) 0.0031(9)
O20 0.0462(9) 0.0385(8) 0.0306(7) -0.0123(8) -0.0028(7) 0.0065(6)

loop_
_atom_type_symbol
_atom_type_scat_dispersion_real
_atom_type_scat_dispersion_imag
_atom_type_scat_source
C 0.0033 0.0016 'International Tables Vol C 4.2.6.8 and 6.1.1.4'
H 0.0000 0.0000 'International Tables Vol C 4.2.6.8 and 6.1.1.4'
O 0.0106 0.0060 'International Tables Vol C 4.2.6.8 and 6.1.1.4'

loop_
_geom_angle_atom_site_label_1
_geom_angle_atom_site_label_2
_geom_angle_atom_site_label_3
_geom_angle
_geom_angle_publ_flag
C2 C1 C12 103.61(15) no
C2 C1 O16 105.14(14) no
C12 C1 O16 110.86(15) no
C2 C1 C19 117.78(16) no
C12 C1 C19 110.91(16) no
O16 C1 C19 108.32(15) no
C1 C2 C3 105.26(15) no
C1 C2 O14 104.97(14) no
C3 C2 O14 112.33(16) no
C1 C2 H21 113.439 no
C3 C2 H21 111.502 no
O14 C2 H21 109.170 no
C2 C3 C4 113.61(16) no
C2 C3 O11 106.07(13) no
C4 C3 O11 108.78(15) no
C2 C3 H31 110.304 no
C4 C3 H31 110.477 no
O11 C3 H31 107.301 no
C3 C4 O5 109.52(15) no
C3 C4 C8 115.63(16) no
O5 C4 C8 103.88(15) no
C3 C4 H41 108.333 no
O5 C4 H41 107.994 no
C8 C4 H41 111.181 no
C4 O5 C6 109.68(13) no
O5 C6 O7 104.06(15) no
O5 C6 C9 110.03(16) no
O7 C6 C9 111.06(17) no
O5 C6 C10 108.64(17) no
O7 C6 C10 109.34(16) no
C9 C6 C10 113.29(18) no
C6 O7 C8 106.18(14) no
C4 C8 O7 102.53(16) no
C4 C8 H81 111.741 no
O7 C8 H81 108.162 no
C4 C8 H82 111.239 no
O7 C8 H82 111.980 no
H81 C8 H82 110.888 no
C6 C9 H91 108.835 no
C6 C9 H92 110.979 no
H91 C9 H92 109.980 no
C6 C9 H93 106.107 no
H91 C9 H93 110.057 no
H92 C9 H93 110.800 no
C6 C10 H101 110.508 no
C6 C10 H102 109.925 no
H101 C10 H102 107.531 no
C6 C10 H103 111.096 no
H101 C10 H103 108.681 no
H102 C10 H103 109.013 no
C3 O11 C12 111.42(14) no
C1 C12 O11 110.81(16) no
C1 C12 O13 127.44(18) no
O11 C12 O13 121.73(18) no
C2 O14 C15 110.28(13) no
O14 C15 O16 105.25(14) no
O14 C15 C17 108.47(16) no
O16 C15 C17 108.49(15) no
O14 C15 C18 110.78(16) no
O16 C15 C18 111.11(17) no
C17 C15 C18 112.46(17) no
C15 O16 C1 109.10(14) no
C15 C17 H171 111.309 no
C15 C17 H172 111.435 no
H171 C17 H172 107.957 no
C15 C17 H173 109.723 no
H171 C17 H173 107.997 no
H172 C17 H173 108.303 no
C15 C18 H181 108.134 no
C15 C18 H182 108.548 no
H181 C18 H182 110.829 no
C15 C18 H183 108.724 no
H181 C18 H183 109.643 no
H182 C18 H183 110.889 no
C1 C19 O20 112.00(17) no
C1 C19 H191 107.952 no
O20 C19 H191 108.905 no
C1 C19 H192 108.151 no
O20 C19 H192 110.815 no
H191 C19 H192 108.928 no
C19 O20 H1 109.949 no

loop_
_geom_bond_atom_site_label_1
_geom_bond_atom_site_label_2
_geom_bond_distance
_geom_bond_publ_flag
C1 C2 1.529(3) no
C1 C12 1.534(3) no
C1 O16 1.421(2) no
C1 C19 1.517(3) no
C2 C3 1.531(3) no
C2 O14 1.424(2) no
C2 H21 0.965 no
C3 C4 1.519(3) no
C3 O11 1.454(2) no
C3 H31 0.990 no
C4 O5 1.428(2) no
C4 C8 1.527(3) no
C4 H41 0.979 no
O5 C6 1.449(2) no
C6 O7 1.437(2) no
C6 C9 1.509(3) no
C6 C10 1.504(3) no
O7 C8 1.430(3) no
C8 H81 0.979 no
C8 H82 1.003 no
C9 H91 0.994 no
C9 H92 0.981 no
C9 H93 0.980 no
C10 H101 0.996 no
C10 H102 0.974 no
C10 H103 0.996 no
O11 C12 1.348(2) no
C12 O13 1.196(2) no
O14 C15 1.439(2) no
C15 O16 1.431(2) no
C15 C17 1.507(3) no
C15 C18 1.513(3) no
C17 H171 0.987 no
C17 H172 0.987 no
C17 H173 0.979 no
C18 H181 0.976 no
C18 H182 1.005 no
C18 H183 0.986 no
C19 O20 1.414(3) no
C19 H191 0.983 no
C19 H192 0.989 no
O20 H1 0.805 no

loop_
_geom_hbond_atom_site_label_D
_geom_hbond_atom_site_label_H
_geom_hbond_atom_site_label_A
_geom_hbond_site_symmetry_A
_geom_hbond_distance_DH
_geom_hbond_distance_HA
_geom_hbond_distance_DA
_geom_hbond_angle_DHA
_geom_hbond_publ_flag
O20 H1 O7 4_664 0.80 2.07 2.833(3) 159.42(6) no

loop_
_cod_related_entry_id
_cod_related_entry_database
_cod_related_entry_code
1 ChemSpider 21173906
